data_7056513
loop_
_publ_author_name
'Pal, Sarit'
'Islam, Md Tariqul'
'Moore, James T.'
'Reyes, Jesus'
'Pardo, Andrew'
'Varela-Ramirez, Armando'
'Noveron, Juan'

_publ_section_title
;
 Self-assembly of a novel Cu (II) co-ordination complex forms
 metallo-vesicles that are able to transfect mammalian cells
;
_journal_name_full 'New J. Chem.'
_journal_paper_doi 10.1039/C7NJ02161E
_journal_year 2017
_chemical_formula_sum 'C18 H25 Cu F6 N5 O6 S2'
_chemical_formula_weight 649.09
_chemical_name_systematic
; 
 ? 
;
_chemical_properties_physical ', Heat-sensitive'
_space_group_IT_number 14
_symmetry_cell_setting monoclinic
_symmetry_space_group_name_Hall '-P 2yn'
_symmetry_space_group_name_H-M 'P 1 21/n 1'
_atom_sites_solution_hydrogens geom
_atom_sites_solution_primary direct
_atom_sites_solution_secondary difmap
_audit_creation_method SHELXL-97
_audit_update_record
;
2017-06-05 deposited with the CCDC.
2017-08-15 downloaded from the CCDC.
;
_cell_angle_alpha 90.00
_cell_angle_beta 102.9958(12)
_cell_angle_gamma 90.00
_cell_formula_units_Z 4
_cell_length_a 9.04340(10)
_cell_length_b 23.9537(5)
_cell_length_c 12.3526(2)
_cell_measurement_reflns_used 5561
_cell_measurement_temperature 150(1)
_cell_measurement_theta_max 27.485
_cell_measurement_theta_min 1.018
_cell_volume 2607.32(8)
_computing_cell_refinement DENZO-SMN
_computing_data_collection 'Nonius COLLECT'
_computing_data_reduction DENZO-SMN
_computing_molecular_graphics 'WinGX, Ortep3'
_computing_structure_refinement 'SHELXL-97 (Sheldrick, 1997)'
_computing_structure_solution SIR97
_diffrn_ambient_temperature 150(1)
_diffrn_measured_fraction_theta_full 0.994
_diffrn_measured_fraction_theta_max 0.994
_diffrn_measurement_device_type 'Nonius KappaCCd Diffractometer'
_diffrn_measurement_method 'Phi plus Omega scan'
_diffrn_radiation_monochromator graphite
_diffrn_radiation_source 'fine-focus sealed tube'
_diffrn_radiation_type MoK\a
_diffrn_radiation_wavelength 0.71073
_diffrn_reflns_av_R_equivalents 0.0227
_diffrn_reflns_av_sigmaI/netI 0.0360
_diffrn_reflns_limit_h_max 11
_diffrn_reflns_limit_h_min -11
_diffrn_reflns_limit_k_max 28
_diffrn_reflns_limit_k_min -31
_diffrn_reflns_limit_l_max 16
_diffrn_reflns_limit_l_min -16
_diffrn_reflns_number 10534
_diffrn_reflns_theta_full 27.47
_diffrn_reflns_theta_max 27.47
_diffrn_reflns_theta_min 3.06
_exptl_absorpt_coefficient_mu 1.084
_exptl_absorpt_correction_T_max 0.8542
_exptl_absorpt_correction_T_min 0.7368
_exptl_absorpt_correction_type multi-scan
_exptl_absorpt_process_details 'DENZO-SMN (Otwinowski & Minor, 1997)'
_exptl_crystal_colour purple
_exptl_crystal_density_diffrn 1.654
_exptl_crystal_density_method 'not measured'
_exptl_crystal_description prism
_exptl_crystal_F_000 1324
_exptl_crystal_recrystallization_method 'Re-crystallisation from solvent: Methanol, diethyl ether'
_exptl_crystal_size_max 0.30
_exptl_crystal_size_mid 0.25
_exptl_crystal_size_min 0.15
_refine_diff_density_max 0.552
_refine_diff_density_min -0.708
_refine_diff_density_rms 0.072
_refine_ls_extinction_coef 0.0024(5)
_refine_ls_extinction_expression Fc^*^=kFc[1+0.001xFc^2^\l^3^/sin(2\q)]^-1/4^
_refine_ls_extinction_method SHELXL
_refine_ls_goodness_of_fit_ref 1.032
_refine_ls_hydrogen_treatment mixed
_refine_ls_matrix_type full
_refine_ls_number_parameters 444
_refine_ls_number_reflns 5923
_refine_ls_number_restraints 0
_refine_ls_restrained_S_all 1.032
_refine_ls_R_factor_all 0.0495
_refine_ls_R_factor_gt 0.0368
_refine_ls_shift/su_max 0.001
_refine_ls_shift/su_mean 0.000
_refine_ls_structure_factor_coef Fsqd
_refine_ls_weighting_details 'calc w=1/[\s^2^(Fo^2^)+(0.0340P)^2^+3.0949P] where P=(Fo^2^+2Fc^2^)/3'
_refine_ls_weighting_scheme calc
_refine_ls_wR_factor_gt 0.0853
_refine_ls_wR_factor_ref 0.0930
_reflns_number_gt 4898
_reflns_number_total 5923
_reflns_threshold_expression >2sigma(I)
_cod_data_source_file c7nj02161e2.cif
_cod_data_source_block CuPy2Tacn
_cod_original_cell_volume 2607.32(7)
_cod_original_sg_symbol_H-M P21/n
_cod_database_code 7056513

loop_
_symmetry_equiv_pos_as_xyz
'x, y, z'
'-x+1/2, y+1/2, -z+1/2'
'-x, -y, -z'
'x-1/2, -y-1/2, z-1/2'

loop_
_atom_site_label
_atom_site_type_symbol
_atom_site_fract_x
_atom_site_fract_y
_atom_site_fract_z
_atom_site_U_iso_or_equiv
_atom_site_adp_type
_atom_site_occupancy
_atom_site_symmetry_multiplicity
_atom_site_calc_flag
Cu1 Cu 0.67484(3) 0.143401(11) 0.40372(2) 0.02110(10) Uani 1 1 d
S1 S 0.94920(7) 0.00992(3) 0.33035(5) 0.02743(14) Uani 1 1 d
S2 S 0.27578(6) 0.29075(3) 0.50937(5) 0.02579(14) Uani 1 1 d
F1 F 0.9035(3) 0.04925(10) 0.12812(16) 0.0713(6) Uani 1 1 d
F2 F 1.0183(3) -0.02989(11) 0.15009(18) 0.0750(7) Uani 1 1 d
F3 F 0.7797(2) -0.02593(11) 0.14348(17) 0.0786(7) Uani 1 1 d
F4 F 0.3384(3) 0.35787(9) 0.36003(17) 0.0657(6) Uani 1 1 d
F5 F 0.1945(3) 0.39407(8) 0.45664(18) 0.0638(6) Uani 1 1 d
F6 F 0.1045(3) 0.33373(10) 0.33093(17) 0.0750(7) Uani 1 1 d
O1 O 1.0893(2) 0.04080(8) 0.35377(17) 0.0399(5) Uani 1 1 d
O2 O 0.9585(2) -0.04618(8) 0.37279(18) 0.0446(5) Uani 1 1 d
O3 O 0.81758(19) 0.04093(7) 0.34395(14) 0.0315(4) Uani 1 1 d
O4 O 0.4170(2) 0.30820(10) 0.57947(16) 0.0470(5) Uani 1 1 d
O5 O 0.2878(2) 0.24311(8) 0.44040(16) 0.0384(4) Uani 1 1 d
O6 O 0.15019(19) 0.28932(8) 0.56328(14) 0.0318(4) Uani 1 1 d
N1 N 0.8802(2) 0.14238(9) 0.51247(16) 0.0234(4) Uani 1 1 d
N2 N 0.7860(2) 0.19249(8) 0.31204(17) 0.0243(4) Uani 1 1 d
N3 N 0.6530(3) 0.22554(9) 0.48855(19) 0.0311(5) Uani 1 1 d
N4 N 0.5018(2) 0.12778(8) 0.27107(15) 0.0219(4) Uani 1 1 d
N5 N 0.5816(2) 0.09540(8) 0.50716(16) 0.0253(4) Uani 1 1 d
C1 C 1.0018(3) 0.16405(11) 0.4601(2) 0.0288(5) Uani 1 1 d
C2 C 0.9440(3) 0.17051(12) 0.3361(2) 0.0323(6) Uani 1 1 d
C3 C 0.7782(3) 0.25260(11) 0.3388(2) 0.0357(6) Uani 1 1 d
C4 C 0.6547(3) 0.26588(11) 0.3991(3) 0.0366(6) Uani 1 1 d
C5 C 0.7882(4) 0.22964(12) 0.5826(2) 0.0398(6) Uani 1 1 d
C6 C 0.8635(3) 0.17376(13) 0.6121(2) 0.0359(6) Uani 1 1 d
C7 C 0.5297(3) 0.09676(11) 0.1876(2) 0.0283(5) Uani 1 1 d
C8 C 0.4169(3) 0.08014(12) 0.0988(2) 0.0357(6) Uani 1 1 d
C9 C 0.2689(3) 0.09572(12) 0.0949(2) 0.0335(6) Uani 1 1 d
C10 C 0.2393(3) 0.12826(11) 0.1791(2) 0.0316(5) Uani 1 1 d
C11 C 0.3578(3) 0.14392(10) 0.2651(2) 0.0265(5) Uani 1 1 d
C12 C 0.6494(3) 0.04902(10) 0.5547(2) 0.0270(5) Uani 1 1 d
C13 C 0.6021(3) 0.02084(11) 0.6385(2) 0.0299(5) Uani 1 1 d
C14 C 0.4761(3) 0.03990(12) 0.6724(2) 0.0338(6) Uani 1 1 d
C15 C 0.4022(3) 0.08689(12) 0.6224(2) 0.0360(6) Uani 1 1 d
C16 C 0.4581(3) 0.11371(11) 0.5419(2) 0.0310(5) Uani 1 1 d
C17 C 0.9119(4) 0.00003(15) 0.1807(2) 0.0465(7) Uani 1 1 d
C18 C 0.2256(4) 0.34713(12) 0.4092(2) 0.0405(6) Uani 1 1 d
H1 H 0.902(3) 0.1093(12) 0.533(2) 0.028(7) Uiso 1 1 d
H1A H 1.090(4) 0.1387(13) 0.474(3) 0.042(8) Uiso 1 1 d
H1B H 1.042(3) 0.2013(13) 0.499(3) 0.043(8) Uiso 1 1 d
H2 H 0.750(3) 0.1861(12) 0.243(2) 0.030(7) Uiso 1 1 d
H2A H 0.943(4) 0.1299(15) 0.301(3) 0.050(9) Uiso 1 1 d
H2B H 1.011(3) 0.1964(11) 0.307(2) 0.030(7) Uiso 1 1 d
H3 H 0.578(3) 0.2336(13) 0.510(2) 0.036(8) Uiso 1 1 d
H3A H 0.761(3) 0.2736(13) 0.270(3) 0.038(8) Uiso 1 1 d
H3B H 0.882(4) 0.2642(13) 0.393(3) 0.047(9) Uiso 1 1 d
H4A H 0.661(3) 0.3048(14) 0.423(3) 0.044(8) Uiso 1 1 d
H4B H 0.556(4) 0.2619(15) 0.344(3) 0.057(10) Uiso 1 1 d
H5A H 0.756(3) 0.2446(12) 0.645(2) 0.035(8) Uiso 1 1 d
H5B H 0.866(4) 0.2580(13) 0.561(3) 0.046(9) Uiso 1 1 d
H6A H 0.797(3) 0.1513(12) 0.651(2) 0.037(8) Uiso 1 1 d
H6B H 0.961(4) 0.1769(14) 0.666(3) 0.047(9) Uiso 1 1 d
H7 H 0.631(3) 0.0853(12) 0.192(2) 0.036(8) Uiso 1 1 d
H8 H 0.446(4) 0.0605(14) 0.047(3) 0.050(9) Uiso 1 1 d
H9 H 0.191(3) 0.0853(13) 0.036(3) 0.042(8) Uiso 1 1 d
H10 H 0.146(4) 0.1404(13) 0.180(3) 0.044(9) Uiso 1 1 d
H11 H 0.342(3) 0.1667(11) 0.325(2) 0.026(7) Uiso 1 1 d
H12 H 0.729(3) 0.0348(12) 0.524(2) 0.037(8) Uiso 1 1 d
H13 H 0.653(3) -0.0113(12) 0.667(2) 0.030(7) Uiso 1 1 d
H14 H 0.443(3) 0.0209(12) 0.726(2) 0.036(8) Uiso 1 1 d
H15 H 0.313(4) 0.1013(13) 0.644(3) 0.044(8) Uiso 1 1 d
H16 H 0.414(3) 0.1468(12) 0.508(2) 0.036(8) Uiso 1 1 d

loop_
_atom_site_aniso_label
_atom_site_aniso_U_11
_atom_site_aniso_U_22
_atom_site_aniso_U_33
_atom_site_aniso_U_23
_atom_site_aniso_U_13
_atom_site_aniso_U_12
Cu1 0.02103(16) 0.02503(16) 0.01687(14) 0.00214(10) 0.00348(10) -0.00276(10)
S1 0.0289(3) 0.0279(3) 0.0250(3) 0.0022(2) 0.0051(2) 0.0038(2)
S2 0.0247(3) 0.0304(3) 0.0228(3) -0.0047(2) 0.0065(2) -0.0039(2)
F1 0.0913(16) 0.0886(16) 0.0360(10) 0.0239(10) 0.0186(10) 0.0228(13)
F2 0.0753(14) 0.0972(17) 0.0592(13) -0.0232(12) 0.0291(11) 0.0297(13)
F3 0.0634(13) 0.115(2) 0.0520(12) -0.0450(13) 0.0017(10) -0.0120(13)
F4 0.0938(16) 0.0614(13) 0.0567(12) 0.0103(10) 0.0483(12) -0.0100(11)
F5 0.0947(16) 0.0345(10) 0.0706(13) 0.0027(9) 0.0360(12) 0.0098(10)
F6 0.0799(15) 0.0793(15) 0.0489(12) 0.0182(11) -0.0214(11) -0.0060(12)
O1 0.0284(10) 0.0396(11) 0.0509(12) -0.0003(9) 0.0070(8) -0.0001(8)
O2 0.0437(11) 0.0342(10) 0.0534(13) 0.0153(9) 0.0057(9) 0.0057(9)
O3 0.0302(9) 0.0352(10) 0.0304(9) -0.0025(7) 0.0096(7) 0.0050(7)
O4 0.0291(10) 0.0703(15) 0.0365(11) -0.0065(10) -0.0030(8) -0.0132(10)
O5 0.0407(11) 0.0317(10) 0.0474(11) -0.0117(8) 0.0196(9) -0.0019(8)
O6 0.0306(9) 0.0376(10) 0.0307(9) -0.0053(8) 0.0142(7) -0.0032(7)
N1 0.0238(10) 0.0247(10) 0.0202(9) 0.0022(8) 0.0017(7) -0.0010(8)
N2 0.0263(10) 0.0280(10) 0.0185(10) 0.0012(8) 0.0049(8) -0.0036(8)
N3 0.0343(12) 0.0290(11) 0.0342(12) -0.0005(9) 0.0165(10) 0.0042(9)
N4 0.0230(9) 0.0222(9) 0.0200(9) 0.0025(7) 0.0039(7) 0.0004(7)
N5 0.0227(10) 0.0307(10) 0.0221(9) 0.0023(8) 0.0040(8) -0.0030(8)
C1 0.0184(11) 0.0332(13) 0.0347(13) 0.0011(11) 0.0059(10) -0.0038(10)
C2 0.0315(13) 0.0364(14) 0.0321(13) 0.0031(11) 0.0137(11) -0.0018(11)
C3 0.0470(17) 0.0269(13) 0.0356(15) 0.0062(11) 0.0144(13) 0.0006(11)
C4 0.0406(16) 0.0249(13) 0.0478(17) 0.0062(12) 0.0170(13) 0.0060(11)
C5 0.0521(17) 0.0381(15) 0.0303(14) -0.0132(12) 0.0114(13) -0.0003(13)
C6 0.0391(15) 0.0469(16) 0.0196(12) -0.0068(11) 0.0018(11) -0.0044(12)
C7 0.0244(12) 0.0347(13) 0.0262(12) -0.0021(10) 0.0068(10) 0.0041(10)
C8 0.0373(14) 0.0427(15) 0.0260(13) -0.0098(11) 0.0048(11) 0.0044(12)
C9 0.0307(13) 0.0391(14) 0.0268(12) -0.0036(11) -0.0016(10) -0.0019(11)
C10 0.0230(12) 0.0392(14) 0.0314(13) -0.0002(11) 0.0037(10) 0.0034(10)
C11 0.0232(12) 0.0318(12) 0.0232(11) -0.0033(10) 0.0025(9) 0.0019(9)
C12 0.0267(12) 0.0280(12) 0.0250(12) 0.0001(10) 0.0034(9) -0.0041(10)
C13 0.0306(13) 0.0278(13) 0.0294(12) 0.0046(10) 0.0029(10) -0.0030(10)
C14 0.0355(14) 0.0375(14) 0.0300(13) 0.0079(11) 0.0109(11) -0.0065(11)
C15 0.0293(13) 0.0443(16) 0.0379(14) 0.0062(12) 0.0150(11) 0.0019(11)
C16 0.0265(12) 0.0362(14) 0.0305(13) 0.0063(11) 0.0070(10) 0.0011(10)
C17 0.0445(17) 0.060(2) 0.0350(15) -0.0093(14) 0.0095(13) 0.0120(14)
C18 0.0515(17) 0.0393(16) 0.0326(14) -0.0014(12) 0.0135(13) -0.0040(13)

loop_
_atom_type_symbol
_atom_type_description
_atom_type_scat_dispersion_real
_atom_type_scat_dispersion_imag
_atom_type_scat_source
C C 0.0033 0.0016 'International Tables Vol C Tables 4.2.6.8 and 6.1.1.4'
H H 0.0000 0.0000 'International Tables Vol C Tables 4.2.6.8 and 6.1.1.4'
N N 0.0061 0.0033 'International Tables Vol C Tables 4.2.6.8 and 6.1.1.4'
O O 0.0106 0.0060 'International Tables Vol C Tables 4.2.6.8 and 6.1.1.4'
F F 0.0171 0.0103 'International Tables Vol C Tables 4.2.6.8 and 6.1.1.4'
S S 0.1246 0.1234 'International Tables Vol C Tables 4.2.6.8 and 6.1.1.4'
Cu Cu 0.3201 1.2651 'International Tables Vol C Tables 4.2.6.8 and 6.1.1.4'

loop_
_geom_angle_atom_site_label_1
_geom_angle_atom_site_label_2
_geom_angle_atom_site_label_3
_geom_angle
N4 Cu1 N1 162.77(8)
N4 Cu1 N5 92.84(7)
N1 Cu1 N5 91.39(8)
N4 Cu1 N2 92.56(8)
N1 Cu1 N2 83.30(8)
N5 Cu1 N2 174.58(8)
N4 Cu1 N3 113.77(8)
N1 Cu1 N3 82.31(8)
N5 Cu1 N3 96.25(8)
N2 Cu1 N3 82.03(8)
O2 S1 O1 115.51(12)
O2 S1 O3 114.85(12)
O1 S1 O3 115.04(11)
O2 S1 C17 103.37(15)
O1 S1 C17 103.01(14)
O3 S1 C17 102.46(12)
O4 S2 O6 114.54(12)
O4 S2 O5 114.30(13)
O6 S2 O5 115.23(11)
O4 S2 C18 104.25(14)
O6 S2 C18 103.32(13)
O5 S2 C18 103.06(12)
C6 N1 C1 114.1(2)
C6 N1 Cu1 107.14(16)
C1 N1 Cu1 111.26(15)
C6 N1 H1 106.9(19)
C1 N1 H1 108.3(19)
Cu1 N1 H1 108.9(19)
C3 N2 C2 113.0(2)
C3 N2 Cu1 112.40(15)
C2 N2 Cu1 104.79(15)
C3 N2 H2 111.6(19)
C2 N2 H2 105.9(19)
Cu1 N2 H2 108.7(19)
C4 N3 C5 113.4(2)
C4 N3 Cu1 101.93(16)
C5 N3 Cu1 106.11(16)
C4 N3 H3 104(2)
C5 N3 H3 109(2)
Cu1 N3 H3 122(2)
C7 N4 C11 117.7(2)
C7 N4 Cu1 118.60(15)
C11 N4 Cu1 123.54(16)
C12 N5 C16 117.3(2)
C12 N5 Cu1 122.00(16)
C16 N5 Cu1 120.15(17)
N1 C1 C2 110.82(19)
N1 C1 H1A 111.2(18)
C2 C1 H1A 108.5(18)
N1 C1 H1B 108.1(17)
C2 C1 H1B 113.0(17)
H1A C1 H1B 105(2)
N2 C2 C1 109.6(2)
N2 C2 H2A 108.8(17)
C1 C2 H2A 106.9(18)
N2 C2 H2B 110.4(16)
C1 C2 H2B 109.3(16)
H2A C2 H2B 112(2)
N2 C3 C4 113.1(2)
N2 C3 H3A 108.4(18)
C4 C3 H3A 109.2(17)
N2 C3 H3B 108.4(17)
C4 C3 H3B 106.5(17)
H3A C3 H3B 111(2)
N3 C4 C3 111.5(2)
N3 C4 H4A 113.9(18)
C3 C4 H4A 110.8(18)
N3 C4 H4B 107(2)
C3 C4 H4B 107(2)
H4A C4 H4B 106(3)
N3 C5 C6 112.1(2)
N3 C5 H5A 108.2(17)
C6 C5 H5A 109.8(17)
N3 C5 H5B 109.2(17)
C6 C5 H5B 109.8(17)
H5A C5 H5B 108(2)
N1 C6 C5 112.0(2)
N1 C6 H6A 107.8(17)
C5 C6 H6A 107.8(17)
N1 C6 H6B 110.9(19)
C5 C6 H6B 112.6(19)
H6A C6 H6B 105(2)
N4 C7 C8 122.6(2)
N4 C7 H7 117.9(17)
C8 C7 H7 119.5(17)
C7 C8 C9 119.2(2)
C7 C8 H8 116(2)
C9 C8 H8 125(2)
C10 C9 C8 118.7(2)
C10 C9 H9 120.3(19)
C8 C9 H9 121.0(19)
C9 C10 C11 119.2(2)
C9 C10 H10 123(2)
C11 C10 H10 118(2)
N4 C11 C10 122.6(2)
N4 C11 H11 115.7(15)
C10 C11 H11 121.7(15)
N5 C12 C13 123.0(2)
N5 C12 H12 115.9(18)
C13 C12 H12 120.9(18)
C14 C13 C12 118.8(2)
C14 C13 H13 122.3(17)
C12 C13 H13 118.8(17)
C13 C14 C15 119.0(2)
C13 C14 H14 119.2(18)
C15 C14 H14 121.8(18)
C16 C15 C14 119.0(2)
C16 C15 H15 119.7(18)
C14 C15 H15 121.3(18)
N5 C16 C15 122.8(2)
N5 C16 H16 115.4(18)
C15 C16 H16 121.8(18)
F2 C17 F3 107.6(3)
F2 C17 F1 107.7(3)
F3 C17 F1 107.1(3)
F2 C17 S1 112.4(2)
F3 C17 S1 111.0(2)
F1 C17 S1 110.8(2)
F4 C18 F6 107.9(2)
F4 C18 F5 107.5(2)
F6 C18 F5 107.7(3)
F4 C18 S2 110.9(2)
F6 C18 S2 110.8(2)
F5 C18 S2 111.9(2)

loop_
_geom_bond_atom_site_label_1
_geom_bond_atom_site_label_2
_geom_bond_distance
Cu1 N4 2.0301(19)
Cu1 N1 2.0328(19)
Cu1 N5 2.0371(19)
Cu1 N2 2.0462(19)
Cu1 N3 2.259(2)
S1 O2 1.438(2)
S1 O1 1.4389(19)
S1 O3 1.4446(17)
S1 C17 1.818(3)
S2 O4 1.4347(19)
S2 O6 1.4404(17)
S2 O5 1.4430(19)
S2 C18 1.819(3)
F1 C17 1.340(4)
F2 C17 1.322(3)
F3 C17 1.335(4)
F4 C18 1.324(3)
F5 C18 1.327(3)
F6 C18 1.327(4)
N1 C6 1.478(3)
N1 C1 1.489(3)
N1 H1 0.84(3)
N2 C3 1.482(3)
N2 C2 1.489(3)
N2 H2 0.85(3)
N3 C4 1.471(3)
N3 C5 1.488(4)
N3 H3 0.81(3)
N4 C7 1.340(3)
N4 C11 1.344(3)
N5 C12 1.339(3)
N5 C16 1.356(3)
C1 C2 1.511(4)
C1 H1A 0.99(3)
C1 H1B 1.04(3)
C2 H2A 1.07(3)
C2 H2B 0.99(3)
C3 C4 1.509(4)
C3 H3A 0.97(3)
C3 H3B 1.06(3)
C4 H4A 0.98(3)
C4 H4B 0.99(3)
C5 C6 1.509(4)
C5 H5A 0.96(3)
C5 H5B 1.05(3)
C6 H6A 1.00(3)
C6 H6B 0.98(3)
C7 C8 1.378(4)
C7 H7 0.95(3)
C8 C9 1.380(4)
C8 H8 0.88(3)
C9 C10 1.374(4)
C9 H9 0.93(3)
C10 C11 1.380(3)
C10 H10 0.90(3)
C11 H11 0.96(3)
C12 C13 1.382(3)
C12 H12 0.95(3)
C13 C14 1.377(4)
C13 H13 0.92(3)
C14 C15 1.382(4)
C14 H14 0.91(3)
C15 C16 1.373(4)
C15 H15 0.97(3)
C16 H16 0.94(3)

loop_
_geom_torsion_atom_site_label_1
_geom_torsion_atom_site_label_2
_geom_torsion_atom_site_label_3
_geom_torsion_atom_site_label_4
_geom_torsion
N4 Cu1 N1 C6 -171.0(2)
N5 Cu1 N1 C6 -66.80(17)
N2 Cu1 N1 C6 112.14(17)
N3 Cu1 N1 C6 29.32(17)
N4 Cu1 N1 C1 63.7(3)
N5 Cu1 N1 C1 167.87(17)
N2 Cu1 N1 C1 -13.19(16)
N3 Cu1 N1 C1 -96.01(17)
N4 Cu1 N2 C3 107.34(18)
N1 Cu1 N2 C3 -89.44(18)
N5 Cu1 N2 C3 -78.2(9)
N3 Cu1 N2 C3 -6.31(17)
N4 Cu1 N2 C2 -129.59(16)
N1 Cu1 N2 C2 33.62(16)
N5 Cu1 N2 C2 44.9(9)
N3 Cu1 N2 C2 116.76(16)
N4 Cu1 N3 C4 -61.14(18)
N1 Cu1 N3 C4 112.40(17)
N5 Cu1 N3 C4 -157.03(17)
N2 Cu1 N3 C4 28.15(17)
N4 Cu1 N3 C5 179.92(16)
N1 Cu1 N3 C5 -6.53(17)
N5 Cu1 N3 C5 84.03(18)
N2 Cu1 N3 C5 -90.79(18)
N1 Cu1 N4 C7 -7.6(4)
N5 Cu1 N4 C7 -111.56(18)
N2 Cu1 N4 C7 67.92(18)
N3 Cu1 N4 C7 150.33(17)
N1 Cu1 N4 C11 168.1(2)
N5 Cu1 N4 C11 64.14(19)
N2 Cu1 N4 C11 -116.38(19)
N3 Cu1 N4 C11 -34.0(2)
N4 Cu1 N5 C12 115.79(19)
N1 Cu1 N5 C12 -47.50(19)
N2 Cu1 N5 C12 -58.7(9)
N3 Cu1 N5 C12 -129.91(19)
N4 Cu1 N5 C16 -73.17(19)
N1 Cu1 N5 C16 123.54(19)
N2 Cu1 N5 C16 112.3(9)
N3 Cu1 N5 C16 41.12(19)
C6 N1 C1 C2 -131.9(2)
Cu1 N1 C1 C2 -10.5(3)
C3 N2 C2 C1 74.3(3)
Cu1 N2 C2 C1 -48.4(2)
N1 C1 C2 N2 39.5(3)
C2 N2 C3 C4 -135.8(2)
Cu1 N2 C3 C4 -17.4(3)
C5 N3 C4 C3 68.3(3)
Cu1 N3 C4 C3 -45.3(3)
N2 C3 C4 N3 45.0(3)
C4 N3 C5 C6 -128.9(3)
Cu1 N3 C5 C6 -17.8(3)
C1 N1 C6 C5 74.2(3)
Cu1 N1 C6 C5 -49.4(3)
N3 C5 C6 N1 45.2(3)
C11 N4 C7 C8 -1.5(4)
Cu1 N4 C7 C8 174.4(2)
N4 C7 C8 C9 -0.1(4)
C7 C8 C9 C10 1.1(4)
C8 C9 C10 C11 -0.5(4)
C7 N4 C11 C10 2.2(4)
Cu1 N4 C11 C10 -173.55(19)
C9 C10 C11 N4 -1.2(4)
C16 N5 C12 C13 -2.2(4)
Cu1 N5 C12 C13 169.12(18)
N5 C12 C13 C14 2.5(4)
C12 C13 C14 C15 -0.7(4)
C13 C14 C15 C16 -1.1(4)
C12 N5 C16 C15 0.1(4)
Cu1 N5 C16 C15 -171.3(2)
C14 C15 C16 N5 1.5(4)
O2 S1 C17 F2 -58.0(3)
O1 S1 C17 F2 62.6(3)
O3 S1 C17 F2 -177.6(2)
O2 S1 C17 F3 62.6(3)
O1 S1 C17 F3 -176.8(2)
O3 S1 C17 F3 -57.1(3)
O2 S1 C17 F1 -178.5(2)
O1 S1 C17 F1 -57.9(2)
O3 S1 C17 F1 61.8(2)
O4 S2 C18 F4 53.4(2)
O6 S2 C18 F4 173.4(2)
O5 S2 C18 F4 -66.3(2)
O4 S2 C18 F6 173.1(2)
O6 S2 C18 F6 -66.8(2)
O5 S2 C18 F6 53.5(2)
O4 S2 C18 F5 -66.6(2)
O6 S2 C18 F5 53.4(2)
O5 S2 C18 F5 173.7(2)
